data_2232845
loop_
_publ_author_name
'Wang, Xiang-hui'
'Yang, Jian-Xin'
'You, Cheng-hang'
'Tan, Xue-mei'
'Lin, Qiang'

_publ_section_title
;
 2-(3-Oxo-2,3-dihydro-1,2-benzothiazol-2-yl)acetic acid
;
_journal_coeditor_code LH5367
_journal_issue 12
_journal_name_full 'Acta Crystallographica Section E'
_journal_page_first o3295
_journal_paper_doi 10.1107/S1600536811047490
_journal_volume 67
_journal_year 2011
_chemical_formula_iupac 'C9 H7 N O3 S'
_chemical_formula_moiety 'C9 H7 N O3 S'
_chemical_formula_sum 'C9 H7 N O3 S'
_chemical_formula_weight 209.22
_chemical_name_systematic
;
2-(3-Oxo-2,3-dihydro-1,2-benzothiazol-2-yl)acetic acid
;
_space_group_IT_number 19
_symmetry_cell_setting orthorhombic
_symmetry_space_group_name_Hall 'P 2ac 2ab'
_symmetry_space_group_name_H-M 'P 21 21 21'
_atom_sites_solution_hydrogens geom
_atom_sites_solution_primary direct
_atom_sites_solution_secondary difmap
_audit_creation_method SHELXL-97
_cell_angle_alpha 90.00
_cell_angle_beta 90.00
_cell_angle_gamma 90.00
_cell_formula_units_Z 4
_cell_length_a 4.7774(11)
_cell_length_b 11.367(3)
_cell_length_c 16.159(4)
_cell_measurement_reflns_used 3259
_cell_measurement_temperature 153(2)
_cell_measurement_theta_max 29.117
_cell_measurement_theta_min 3.093
_cell_volume 877.5(4)
_computing_cell_refinement 'CrystalClear (Rigaku, 2008)'
_computing_data_collection 'CrystalClear (Rigaku, 2008)'
_computing_data_reduction 'CrystalClear (Rigaku, 2008)'
_computing_molecular_graphics 'SHELXTL (Sheldrick, 2008) and DIAMOND (Brandenburg, 1999)'
_computing_publication_material 'SHELXTL (Sheldrick, 2008) and publCIF (Westrip, 2010)'
_computing_structure_refinement 'SHELXL97 (Sheldrick, 2008)'
_computing_structure_solution 'SHELXS97 (Sheldrick, 2008)'
_diffrn_ambient_temperature 153(2)
_diffrn_detector_area_resol_mean 28.5714
_diffrn_measured_fraction_theta_full 0.995
_diffrn_measured_fraction_theta_max 0.995
_diffrn_measurement_device_type 'Rigaku AFC10/Saturn724+'
_diffrn_measurement_method '\f and \w scans'
_diffrn_radiation_monochromator graphite
_diffrn_radiation_source 'Rotating Anode'
_diffrn_radiation_type MoK\a
_diffrn_radiation_wavelength 0.71073
_diffrn_reflns_av_R_equivalents 0.0351
_diffrn_reflns_av_sigmaI/netI 0.0387
_diffrn_reflns_limit_h_max 6
_diffrn_reflns_limit_h_min -6
_diffrn_reflns_limit_k_max 15
_diffrn_reflns_limit_k_min -15
_diffrn_reflns_limit_l_max 16
_diffrn_reflns_limit_l_min -22
_diffrn_reflns_number 7675
_diffrn_reflns_theta_full 29.12
_diffrn_reflns_theta_max 29.12
_diffrn_reflns_theta_min 3.09
_diffrn_standards_decay_% 0
_diffrn_standards_interval_count 0
_diffrn_standards_interval_time 0
_diffrn_standards_number 0
_exptl_absorpt_coefficient_mu 0.345
_exptl_absorpt_correction_T_max 0.9342
_exptl_absorpt_correction_T_min 0.9066
_exptl_absorpt_correction_type multi-scan
_exptl_absorpt_process_details '(ABSCOR; Higashi, 1995)'
_exptl_crystal_colour Colorless
_exptl_crystal_density_diffrn 1.584
_exptl_crystal_density_method 'not measured'
_exptl_crystal_description Block
_exptl_crystal_F_000 432
_exptl_crystal_size_max 0.29
_exptl_crystal_size_mid 0.22
_exptl_crystal_size_min 0.20
_refine_diff_density_max 0.271
_refine_diff_density_min -0.222
_refine_ls_abs_structure_details 'Flack (1983), 945 Friedel pairs'
_refine_ls_abs_structure_Flack 0.08(7)
_refine_ls_extinction_method none
_refine_ls_goodness_of_fit_ref 1.000
_refine_ls_hydrogen_treatment mixed
_refine_ls_matrix_type full
_refine_ls_number_parameters 131
_refine_ls_number_reflns 2340
_refine_ls_number_restraints 0
_refine_ls_restrained_S_all 1.000
_refine_ls_R_factor_all 0.0372
_refine_ls_R_factor_gt 0.0323
_refine_ls_shift/su_max 0.000
_refine_ls_shift/su_mean 0.000
_refine_ls_structure_factor_coef Fsqd
_refine_ls_weighting_details 'calc w=1/[\s^2^(Fo^2^)+(0.0304P)^2^+0.1360P] where P=(Fo^2^+2Fc^2^)/3'
_refine_ls_weighting_scheme calc
_refine_ls_wR_factor_gt 0.0659
_refine_ls_wR_factor_ref 0.0676
_reflns_number_gt 2141
_reflns_number_total 2340
_reflns_threshold_expression I>2\s(I)
_cod_data_source_file lh5367.cif
_cod_data_source_block I
_cod_original_cell_volume 877.6(4)
_cod_database_code 2232845
_cod_database_fobs_code 2232845

loop_
_symmetry_equiv_pos_as_xyz
'x, y, z'
'-x+1/2, -y, z+1/2'
'-x, y+1/2, -z+1/2'
'x+1/2, -y+1/2, -z'

loop_
_atom_site_type_symbol
_atom_site_label
_atom_site_fract_x
_atom_site_fract_y
_atom_site_fract_z
_atom_site_U_iso_or_equiv
_atom_site_adp_type
_atom_site_calc_flag
_atom_site_refinement_flags
_atom_site_occupancy
_atom_site_symmetry_multiplicity
S S1 0.79701(8) 0.63585(3) 0.49404(2) 0.01821(10) Uani d . 1 1
O O1 0.4484(3) 0.48499(11) 0.67636(7) 0.0275(3) Uani d . 1 1
O O2 0.4545(3) 0.79003(11) 0.67052(8) 0.0253(3) Uani d . 1 1
O O3 0.7852(3) 0.79542(12) 0.76921(7) 0.0266(3) Uani d . 1 1
N N1 0.7188(3) 0.60058(12) 0.59414(8) 0.0196(3) Uani d . 1 1
C C1 0.5586(3) 0.53095(14) 0.45995(10) 0.0170(3) Uani d . 1 1
C C2 0.4940(4) 0.50367(15) 0.37799(10) 0.0208(4) Uani d . 1 1
H H2 0.5850 0.5422 0.3333 0.025 Uiso calc R 1 1
C C3 0.2934(4) 0.41885(16) 0.36417(11) 0.0251(4) Uani d . 1 1
H H3 0.2443 0.3992 0.3089 0.030 Uiso calc R 1 1
C C4 0.1598(4) 0.36082(17) 0.42984(11) 0.0251(4) Uani d . 1 1
H H4 0.0224 0.3027 0.4184 0.030 Uiso calc R 1 1
C C5 0.2255(3) 0.38708(13) 0.51040(11) 0.0216(3) Uani d . 1 1
H H5 0.1357 0.3475 0.5548 0.026 Uiso calc R 1 1
C C6 0.4278(4) 0.47343(14) 0.52566(10) 0.0176(3) Uani d . 1 1
C C7 0.5239(4) 0.51590(14) 0.60561(10) 0.0191(4) Uani d . 1 1
C C8 0.8509(4) 0.65927(15) 0.66335(10) 0.0212(4) Uani d . 1 1
H H8A 1.0303 0.6939 0.6447 0.025 Uiso calc R 1 1
H H8B 0.8936 0.6005 0.7067 0.025 Uiso calc R 1 1
C C9 0.6707(4) 0.75520(14) 0.70016(10) 0.0193(3) Uani d . 1 1
H H3O 0.695(5) 0.855(3) 0.7888(16) 0.070(9) Uiso d . 1 1

loop_
_atom_site_aniso_label
_atom_site_aniso_U_11
_atom_site_aniso_U_22
_atom_site_aniso_U_33
_atom_site_aniso_U_12
_atom_site_aniso_U_13
_atom_site_aniso_U_23
S1 0.01808(17) 0.01776(17) 0.01879(19) -0.00127(16) 0.00143(16) -0.00022(16)
O1 0.0388(8) 0.0262(7) 0.0175(6) -0.0044(6) 0.0032(5) 0.0031(5)
O2 0.0208(6) 0.0279(7) 0.0271(7) 0.0030(6) -0.0043(5) -0.0024(6)
O3 0.0313(7) 0.0287(7) 0.0198(6) 0.0057(6) -0.0071(6) -0.0065(5)
N1 0.0228(7) 0.0204(7) 0.0157(6) -0.0026(6) 0.0014(6) -0.0006(5)
C1 0.0147(8) 0.0162(8) 0.0202(8) 0.0017(7) -0.0005(6) -0.0009(6)
C2 0.0217(10) 0.0227(9) 0.0179(8) 0.0021(7) 0.0002(7) 0.0004(7)
C3 0.0262(9) 0.0293(9) 0.0199(8) 0.0010(8) -0.0050(8) -0.0042(7)
C4 0.0220(9) 0.0220(8) 0.0311(10) -0.0046(8) -0.0031(7) -0.0033(7)
C5 0.0208(8) 0.0186(8) 0.0253(9) -0.0002(6) 0.0011(7) 0.0026(6)
C6 0.0184(8) 0.0153(7) 0.0191(8) 0.0034(7) 0.0006(6) 0.0002(6)
C7 0.0217(9) 0.0159(8) 0.0195(9) -0.0003(7) -0.0002(7) 0.0017(6)
C8 0.0229(9) 0.0216(8) 0.0190(8) 0.0008(7) -0.0037(7) -0.0034(6)
C9 0.0206(9) 0.0201(8) 0.0173(8) -0.0038(7) -0.0001(7) 0.0029(6)

loop_
_atom_type_symbol
_atom_type_description
_atom_type_scat_dispersion_real
_atom_type_scat_dispersion_imag
_atom_type_scat_source
C C 0.0033 0.0016 'International Tables Vol C Tables 4.2.6.8 and 6.1.1.4'
H H 0.0000 0.0000 'International Tables Vol C Tables 4.2.6.8 and 6.1.1.4'
N N 0.0061 0.0033 'International Tables Vol C Tables 4.2.6.8 and 6.1.1.4'
O O 0.0106 0.0060 'International Tables Vol C Tables 4.2.6.8 and 6.1.1.4'
S S 0.1246 0.1234 'International Tables Vol C Tables 4.2.6.8 and 6.1.1.4'

loop_
_geom_angle_atom_site_label_1
_geom_angle_atom_site_label_2
_geom_angle_atom_site_label_3
_geom_angle
N1 S1 C1 89.76(8)
C9 O3 H3O 112.0(17)
C7 N1 C8 121.51(14)
C7 N1 S1 116.59(11)
C8 N1 S1 121.90(11)
C6 C1 C2 121.30(15)
C6 C1 S1 111.95(12)
C2 C1 S1 126.75(13)
C3 C2 C1 117.61(15)
C3 C2 H2 121.2
C1 C2 H2 121.2
C2 C3 C4 121.52(16)
C2 C3 H3 119.2
C4 C3 H3 119.2
C5 C4 C3 120.75(17)
C5 C4 H4 119.6
C3 C4 H4 119.6
C4 C5 C6 118.55(15)
C4 C5 H5 120.7
C6 C5 H5 120.7
C1 C6 C5 120.26(15)
C1 C6 C7 112.31(15)
C5 C6 C7 127.43(15)
O1 C7 N1 121.64(15)
O1 C7 C6 128.96(17)
N1 C7 C6 109.40(14)
N1 C8 C9 112.86(14)
N1 C8 H8A 109.0
C9 C8 H8A 109.0
N1 C8 H8B 109.0
C9 C8 H8B 109.0
H8A C8 H8B 107.8
O2 C9 O3 125.12(17)
O2 C9 C8 124.66(16)
O3 C9 C8 110.22(15)

loop_
_geom_bond_atom_site_label_1
_geom_bond_atom_site_label_2
_geom_bond_distance
S1 N1 1.7079(15)
S1 C1 1.7385(17)
O1 C7 1.249(2)
O2 C9 1.206(2)
O3 C9 1.324(2)
O3 H3O 0.87(3)
N1 C7 1.352(2)
N1 C8 1.447(2)
C1 C6 1.395(2)
C1 C2 1.395(2)
C2 C3 1.378(2)
C2 H2 0.9500
C3 C4 1.403(3)
C3 H3 0.9500
C4 C5 1.372(2)
C4 H4 0.9500
C5 C6 1.399(2)
C5 H5 0.9500
C6 C7 1.454(2)
C8 C9 1.511(2)
C8 H8A 0.9900
C8 H8B 0.9900

loop_
_geom_hbond_atom_site_label_D
_geom_hbond_atom_site_label_H
_geom_hbond_atom_site_label_A
_geom_hbond_site_symmetry_A
_geom_hbond_distance_DH
_geom_hbond_distance_HA
_geom_hbond_distance_DA
_geom_hbond_angle_DHA
O3 H3O O1 3_656 0.86(3) 1.72(3) 2.581(2) 173(3)
C2 H2 O2 4_566 0.95 2.60 3.310(2) 132
C8 H8A O2 1_655 0.99 2.34 3.246(2) 152

loop_
_geom_torsion_atom_site_label_1
_geom_torsion_atom_site_label_2
_geom_torsion_atom_site_label_3
_geom_torsion_atom_site_label_4
_geom_torsion
C1 S1 N1 C7 -0.51(14)
C1 S1 N1 C8 -179.65(14)
N1 S1 C1 C6 0.23(13)
N1 S1 C1 C2 179.76(16)
C6 C1 C2 C3 0.8(2)
S1 C1 C2 C3 -178.65(14)
C1 C2 C3 C4 -0.6(3)
C2 C3 C4 C5 0.0(3)
C3 C4 C5 C6 0.3(3)
C2 C1 C6 C5 -0.5(2)
S1 C1 C6 C5 179.01(12)
C2 C1 C6 C7 -179.49(15)
S1 C1 C6 C7 0.06(18)
C4 C5 C6 C1 0.0(2)
C4 C5 C6 C7 178.74(17)
C8 N1 C7 O1 0.3(3)
S1 N1 C7 O1 -178.81(14)
C8 N1 C7 C6 179.77(14)
S1 N1 C7 C6 0.63(18)
C1 C6 C7 O1 178.96(17)
C5 C6 C7 O1 0.1(3)
C1 C6 C7 N1 -0.4(2)
C5 C6 C7 N1 -179.27(15)
C7 N1 C8 C9 -80.1(2)
S1 N1 C8 C9 99.03(15)
N1 C8 C9 O2 -8.2(2)
N1 C8 C9 O3 172.04(14)

loop_
_cod_related_entry_id
_cod_related_entry_database
_cod_related_entry_code
1 ChemSpider 13681790
